data_4124347
loop_
_publ_author_name
'Hinz, Alexander'
'Schulz, Axel'
'Villinger, Alexander'

_publ_section_title
;
 Tunable Cyclopentane-1,3-diyls Generated by Insertion of Isonitriles into
 Diphosphadiazanediyls.
;
_journal_issue 31
_journal_name_full 'Journal of the American Chemical Society'
_journal_page_first 9953
_journal_page_last 9962
_journal_paper_doi 10.1021/jacs.5b05596
_journal_volume 137
_journal_year 2015
_chemical_formula_moiety 'C49 H52 Cl2 N2 P2'
_chemical_formula_sum 'C49 H52 Cl2 N2 P2'
_chemical_formula_weight 801.76
_chemical_name_systematic
;
 ?
;
_space_group_crystal_system monoclinic
_space_group_IT_number 14
_space_group_name_Hall '-P 2yn'
_space_group_name_H-M_alt 'P 1 21/n 1'
_symmetry_space_group_name_Hall '-P 2yn'
_symmetry_space_group_name_H-M 'P 1 21/n 1'
_atom_sites_solution_hydrogens geom
_audit_creation_method SHELXL-2013
_cell_angle_alpha 90
_cell_angle_beta 91.237(2)
_cell_angle_gamma 90
_cell_formula_units_Z 4
_cell_length_a 12.2499(3)
_cell_length_b 12.3493(3)
_cell_length_c 28.5036(8)
_cell_measurement_reflns_used 9880
_cell_measurement_temperature 173(2)
_cell_measurement_theta_max 25.47
_cell_measurement_theta_min 2.44
_cell_volume 4310.95(19)
_computing_cell_refinement 'Bruker Apex V7.51A'
_computing_data_collection 'Bruker Apex V7.51A'
_computing_data_reduction 'Bruker SAINT'
_computing_molecular_graphics 'ORTEP-3v2.01 (Farrugia, 1997)'
_computing_publication_material SHELXL-2013
_computing_structure_refinement 'SHELXL-2013 (Sheldrick, 2013)'
_computing_structure_solution 'SHELXS-2013 (Sheldrick, 2013)'
_diffrn_ambient_temperature 173(2)
_diffrn_measured_fraction_theta_full 1.000
_diffrn_measured_fraction_theta_max 1.000
_diffrn_measurement_device_type 'Bruker Apex Kappa II-CCD-diffractometer'
_diffrn_measurement_method 'phi and omega scans'
_diffrn_radiation_monochromator graphite
_diffrn_radiation_source 'sealed tube'
_diffrn_radiation_type MoK\a
_diffrn_radiation_wavelength 0.71073
_diffrn_reflns_av_R_equivalents 0.0407
_diffrn_reflns_av_unetI/netI 0.0604
_diffrn_reflns_laue_measured_fraction_full 1.000
_diffrn_reflns_laue_measured_fraction_max 1.000
_diffrn_reflns_limit_h_max 17
_diffrn_reflns_limit_h_min -15
_diffrn_reflns_limit_k_max 14
_diffrn_reflns_limit_k_min -17
_diffrn_reflns_limit_l_max 36
_diffrn_reflns_limit_l_min -40
_diffrn_reflns_number 57098
_diffrn_reflns_point_group_measured_fraction_full 1.000
_diffrn_reflns_point_group_measured_fraction_max 1.000
_diffrn_reflns_theta_full 25.242
_diffrn_reflns_theta_max 30.500
_diffrn_reflns_theta_min 1.796
_exptl_absorpt_coefficient_mu 0.261
_exptl_absorpt_correction_T_max 0.7461
_exptl_absorpt_correction_T_min 0.7087
_exptl_absorpt_correction_type multi-scan
_exptl_absorpt_process_details '(SADABS; Sheldrick, 2004)'
_exptl_crystal_colour colourless
_exptl_crystal_density_diffrn 1.235
_exptl_crystal_description block
_exptl_crystal_F_000 1696
_exptl_crystal_size_max 0.410
_exptl_crystal_size_mid 0.280
_exptl_crystal_size_min 0.160
_refine_diff_density_max 0.325
_refine_diff_density_min -0.361
_refine_diff_density_rms 0.058
_refine_ls_extinction_method none
_refine_ls_goodness_of_fit_ref 1.035
_refine_ls_hydrogen_treatment constr
_refine_ls_matrix_type full
_refine_ls_number_parameters 530
_refine_ls_number_reflns 13153
_refine_ls_number_restraints 16
_refine_ls_restrained_S_all 1.036
_refine_ls_R_factor_all 0.0975
_refine_ls_R_factor_gt 0.0518
_refine_ls_shift/su_max 0.001
_refine_ls_shift/su_mean 0.000
_refine_ls_structure_factor_coef Fsqd
_refine_ls_weighting_details 'w=1/[\s^2^(Fo^2^)+(0.0557P)^2^+1.3370P] where P=(Fo^2^+2Fc^2^)/3'
_refine_ls_weighting_scheme calc
_refine_ls_wR_factor_gt 0.1169
_refine_ls_wR_factor_ref 0.1364
_reflns_Friedel_coverage 0.000
_reflns_number_gt 8289
_reflns_number_total 13153
_reflns_threshold_expression 'I > 2\s(I)'
_cod_data_source_file ja5b05596_si_001.cif
_cod_data_source_block ah146c
_cod_database_code 4124347
_shelx_space_group_comment
;
The symmetry employed for this shelxl refinement is uniquely defined
by the following loop, which should always be used as a source of
symmetry information in preference to the above space-group names.
They are only intended as comments.
;
_shelx_estimated_absorpt_t_min 0.901
_shelx_estimated_absorpt_t_max 0.959
_shelxl_version_number 2013-4

loop_
_space_group_symop_operation_xyz
'x, y, z'
'-x+1/2, y+1/2, -z+1/2'
'-x, -y, -z'
'x-1/2, -y-1/2, z-1/2'

loop_
_atom_site_label
_atom_site_type_symbol
_atom_site_fract_x
_atom_site_fract_y
_atom_site_fract_z
_atom_site_U_iso_or_equiv
_atom_site_adp_type
_atom_site_occupancy
_atom_site_site_symmetry_order
_atom_site_calc_flag
_atom_site_refinement_flags_posn
_atom_site_refinement_flags_adp
_atom_site_refinement_flags_occupancy
_atom_site_disorder_assembly
_atom_site_disorder_group
Cl1A Cl 0.93152(7) 0.72941(7) 0.21634(3) 0.0417(2) Uani 0.952(2) 1 d D . P A 1
Cl2A Cl 1.02716(7) 0.83712(6) 0.02443(2) 0.0477(2) Uani 0.952(2) 1 d D . P A 1
N1A N 1.04966(15) 0.72819(13) 0.12444(6) 0.0211(3) Uani 0.952(2) 1 d D . P A 1
N2A N 0.94099(13) 0.87439(13) 0.13336(6) 0.0203(4) Uani 0.952(2) 1 d D . P A 1
P1A P 0.91613(7) 0.73931(7) 0.13987(3) 0.0233(2) Uani 0.952(2) 1 d D . P A 1
P2A P 1.08294(5) 0.86664(5) 0.12953(2) 0.02180(13) Uani 0.952(2) 1 d D . P A 1
C49A C 1.0961(2) 0.91350(17) 0.06844(7) 0.0314(5) Uani 0.952(2) 1 d D . P A 1
H49A H 1.0692 0.9890 0.0666 0.038 Uiso 0.952(2) 1 calc R U P A 1
H49B H 1.1747 0.9149 0.0611 0.038 Uiso 0.952(2) 1 calc R U P A 1
Cl1B Cl 0.9655(16) 0.7379(18) 0.2159(6) 0.0417(2) Uani 0.0478(19) 1 d D . P A 2
Cl2B Cl 0.9741(14) 0.7912(13) 0.0251(4) 0.0477(2) Uani 0.0478(19) 1 d D . P A 2
N1B N 1.061(2) 0.7234(13) 0.1200(10) 0.0211(3) Uani 0.0478(19) 1 d D . P A 2
N2B N 0.9401(15) 0.861(2) 0.1264(10) 0.0203(4) Uani 0.0478(19) 1 d D . P A 2
P1B P 0.9310(18) 0.7275(19) 0.1405(6) 0.0233(2) Uani 0.0478(19) 1 d D . P A 2
P2B P 1.0791(12) 0.8647(12) 0.1142(5) 0.02180(13) Uani 0.0478(19) 1 d D . P A 2
C49B C 1.069(2) 0.886(2) 0.0499(6) 0.0314(5) Uani 0.0478(19) 1 d D . P A 2
H49C H 1.0439 0.9604 0.0431 0.038 Uiso 0.0478(19) 1 calc R U P A 2
H49D H 1.1412 0.8755 0.0359 0.038 Uiso 0.0478(19) 1 calc R U P A 2
C1 C 1.11788(14) 0.63466(14) 0.12669(6) 0.0243(4) Uani 1 1 d . . . . .
C2 C 1.23147(14) 0.64399(14) 0.12030(7) 0.0290(4) Uani 1 1 d . . . . .
C3 C 1.29749(16) 0.55285(16) 0.12450(8) 0.0430(5) Uani 1 1 d . . . . .
H3 H 1.3740 0.5601 0.1207 0.052 Uiso 1 1 calc R U . . .
C4 C 1.25449(17) 0.45196(17) 0.13406(10) 0.0532(7) Uani 1 1 d . . . . .
H4 H 1.3006 0.3905 0.1375 0.064 Uiso 1 1 calc R U . . .
C5 C 1.14350(16) 0.44279(16) 0.13846(8) 0.0436(5) Uani 1 1 d . . . . .
H5 H 1.1134 0.3733 0.1443 0.052 Uiso 1 1 calc R U . . .
C6 C 1.07306(14) 0.53114(14) 0.13467(7) 0.0291(4) Uani 1 1 d . . . . .
C7 C 1.28836(13) 0.74599(14) 0.10724(6) 0.0265(4) Uani 1 1 d . . . . .
C8 C 1.31429(15) 0.76314(16) 0.05998(7) 0.0318(4) Uani 1 1 d . . . . .
C9 C 1.37345(15) 0.85490(16) 0.04822(7) 0.0340(4) Uani 1 1 d . . . . .
H9 H 1.3916 0.8664 0.0164 0.041 Uiso 1 1 calc R U . . .
C10 C 1.40667(14) 0.92998(15) 0.08167(7) 0.0312(4) Uani 1 1 d . . . . .
C11 C 1.38328(14) 0.90949(15) 0.12810(7) 0.0292(4) Uani 1 1 d . . . . .
H11 H 1.4070 0.9598 0.1514 0.035 Uiso 1 1 calc R U . . .
C12 C 1.32626(13) 0.81787(14) 0.14186(6) 0.0257(4) Uani 1 1 d . . . . .
C13 C 1.27853(19) 0.68394(19) 0.02241(8) 0.0496(6) Uani 1 1 d . . . . .
H13A H 1.2920 0.7150 -0.0086 0.074 Uiso 1 1 calc R U . . .
H13B H 1.2004 0.6688 0.0253 0.074 Uiso 1 1 calc R U . . .
H13C H 1.3199 0.6165 0.0261 0.074 Uiso 1 1 calc R U . . .
C14 C 1.46733(17) 1.03061(17) 0.06736(8) 0.0436(5) Uani 1 1 d . . . . .
H14A H 1.5452 1.0139 0.0647 0.065 Uiso 1 1 calc R U . . .
H14B H 1.4578 1.0871 0.0911 0.065 Uiso 1 1 calc R U . . .
H14C H 1.4384 1.0562 0.0370 0.065 Uiso 1 1 calc R U . . .
C15 C 1.30824(15) 0.79674(16) 0.19324(6) 0.0340(4) Uani 1 1 d . . . . .
H15A H 1.2353 0.7661 0.1973 0.051 Uiso 1 1 calc R U . . .
H15B H 1.3144 0.8649 0.2107 0.051 Uiso 1 1 calc R U . . .
H15C H 1.3633 0.7455 0.2051 0.051 Uiso 1 1 calc R U . . .
C16 C 0.95409(14) 0.50410(13) 0.13785(7) 0.0272(4) Uani 1 1 d . . . . .
C17 C 0.91231(16) 0.46496(15) 0.18023(7) 0.0342(4) Uani 1 1 d . . . . .
C18 C 0.80545(17) 0.42933(16) 0.18146(8) 0.0412(5) Uani 1 1 d . . . . .
H18 H 0.7772 0.4054 0.2105 0.049 Uiso 1 1 calc R U . . .
C19 C 0.73797(16) 0.42736(16) 0.14156(8) 0.0401(5) Uani 1 1 d . . . . .
C20 C 0.78106(15) 0.46352(16) 0.10007(7) 0.0359(5) Uani 1 1 d . . . . .
H20 H 0.7364 0.4618 0.0724 0.043 Uiso 1 1 calc R U . . .
C21 C 0.88680(15) 0.50223(15) 0.09713(7) 0.0309(4) Uani 1 1 d . . . . .
C22 C 0.9824(2) 0.45717(19) 0.22433(8) 0.0507(6) Uani 1 1 d . . . . .
H22A H 1.0206 0.3875 0.2249 0.076 Uiso 1 1 calc R U . . .
H22B H 0.9361 0.4628 0.2518 0.076 Uiso 1 1 calc R U . . .
H22C H 1.0359 0.5161 0.2248 0.076 Uiso 1 1 calc R U . . .
C23 C 0.62261(18) 0.3850(2) 0.14344(10) 0.0635(7) Uani 1 1 d . . . . .
H23A H 0.5712 0.4439 0.1365 0.095 Uiso 1 1 calc R U . . .
H23B H 0.6092 0.3564 0.1749 0.095 Uiso 1 1 calc R U . . .
H23C H 0.6125 0.3271 0.1202 0.095 Uiso 1 1 calc R U . . .
C24 C 0.92819(19) 0.5404(2) 0.05073(7) 0.0521(6) Uani 1 1 d . . . . .
H24A H 1.0044 0.5178 0.0475 0.078 Uiso 1 1 calc R U . . .
H24B H 0.9236 0.6195 0.0491 0.078 Uiso 1 1 calc R U . . .
H24C H 0.8836 0.5087 0.0253 0.078 Uiso 1 1 calc R U . . .
C25 C 0.87167(14) 0.95646(13) 0.15045(6) 0.0233(4) Uani 1 1 d . . . . .
C26 C 0.75838(14) 0.94355(14) 0.14376(6) 0.0270(4) Uani 1 1 d . . . . .
C27 C 0.68780(17) 1.01733(17) 0.16425(7) 0.0392(5) Uani 1 1 d . . . . .
H27 H 0.6111 1.0071 0.1610 0.047 Uiso 1 1 calc R U . . .
C28 C 0.72775(19) 1.10542(18) 0.18928(8) 0.0472(6) Uani 1 1 d . . . . .
H28 H 0.6790 1.1538 0.2041 0.057 Uiso 1 1 calc R U . . .
C29 C 0.83823(18) 1.12208(17) 0.19247(7) 0.0418(5) Uani 1 1 d . . . . .
H29 H 0.8651 1.1851 0.2080 0.050 Uiso 1 1 calc R U . . .
C30 C 0.91238(15) 1.04940(14) 0.17362(6) 0.0293(4) Uani 1 1 d . . . . .
C31 C 0.71173(14) 0.85949(14) 0.11119(7) 0.0274(4) Uani 1 1 d . . . . .
C32 C 0.65386(14) 0.76982(16) 0.12728(7) 0.0348(5) Uani 1 1 d . . . . .
C33 C 0.61309(16) 0.69556(17) 0.09442(9) 0.0465(6) Uani 1 1 d . . . . .
H33 H 0.5730 0.6350 0.1052 0.056 Uiso 1 1 calc R U . . .
C34 C 0.62871(17) 0.70666(18) 0.04712(9) 0.0477(6) Uani 1 1 d . . . . .
C35 C 0.68472(16) 0.79732(18) 0.03170(8) 0.0433(5) Uani 1 1 d . . . . .
H35 H 0.6959 0.8063 -0.0009 0.052 Uiso 1 1 calc R U . . .
C36 C 0.72478(14) 0.87509(15) 0.06276(7) 0.0313(4) Uani 1 1 d . . . . .
C37 C 0.63570(18) 0.75000(19) 0.17859(9) 0.0505(6) Uani 1 1 d . . . . .
H37A H 0.5613 0.7717 0.1864 0.076 Uiso 1 1 calc R U . . .
H37B H 0.6882 0.7925 0.1973 0.076 Uiso 1 1 calc R U . . .
H37C H 0.6457 0.6729 0.1855 0.076 Uiso 1 1 calc R U . . .
C38 C 0.5854(2) 0.6244(2) 0.01212(11) 0.0765(9) Uani 1 1 d . . . . .
H38A H 0.5344 0.6598 -0.0099 0.115 Uiso 1 1 calc R U . . .
H38B H 0.5475 0.5666 0.0288 0.115 Uiso 1 1 calc R U . . .
H38C H 0.6463 0.5934 -0.0052 0.115 Uiso 1 1 calc R U . . .
C39 C 0.77909(16) 0.97524(17) 0.04411(7) 0.0389(5) Uani 1 1 d . . . . .
H39A H 0.7697 0.9777 0.0099 0.058 Uiso 1 1 calc R U . . .
H39B H 0.8571 0.9735 0.0524 0.058 Uiso 1 1 calc R U . . .
H39C H 0.7458 1.0396 0.0579 0.058 Uiso 1 1 calc R U . . .
C40 C 1.03074(16) 1.07866(14) 0.17633(6) 0.0302(4) Uani 1 1 d . . . . .
C41 C 1.09546(17) 1.05230(15) 0.21608(7) 0.0358(5) Uani 1 1 d . . . . .
C42 C 1.20361(18) 1.08479(16) 0.21796(7) 0.0403(5) Uani 1 1 d . . . . .
H42 H 1.2468 1.0674 0.2450 0.048 Uiso 1 1 calc R U . . .
C43 C 1.25106(17) 1.14163(15) 0.18198(8) 0.0393(5) Uani 1 1 d . . . . .
C44 C 1.18600(16) 1.16721(15) 0.14292(7) 0.0356(5) Uani 1 1 d . . . . .
H44 H 1.2177 1.2042 0.1173 0.043 Uiso 1 1 calc R U . . .
C45 C 1.07592(16) 1.14008(14) 0.14034(7) 0.0312(4) Uani 1 1 d . . . . .
C46 C 1.0477(2) 0.99039(19) 0.25606(7) 0.0524(6) Uani 1 1 d . . . . .
H46A H 0.9844 1.0296 0.2679 0.079 Uiso 1 1 calc R U . . .
H46B H 1.1027 0.9826 0.2813 0.079 Uiso 1 1 calc R U . . .
H46C H 1.0247 0.9185 0.2451 0.079 Uiso 1 1 calc R U . . .
C47 C 1.36811(18) 1.17950(18) 0.18608(9) 0.0535(6) Uani 1 1 d . . . . .
H47A H 1.4131 1.1224 0.2005 0.080 Uiso 1 1 calc R U . . .
H47B H 1.3720 1.2448 0.2056 0.080 Uiso 1 1 calc R U . . .
H47C H 1.3952 1.1959 0.1548 0.080 Uiso 1 1 calc R U . . .
C48 C 1.00547(17) 1.18297(16) 0.10006(7) 0.0393(5) Uani 1 1 d . . . . .
H48A H 1.0523 1.2090 0.0750 0.059 Uiso 1 1 calc R U . . .
H48B H 0.9603 1.2428 0.1112 0.059 Uiso 1 1 calc R U . . .
H48C H 0.9583 1.1249 0.0879 0.059 Uiso 1 1 calc R U . . .

loop_
_atom_site_aniso_label
_atom_site_aniso_U_11
_atom_site_aniso_U_22
_atom_site_aniso_U_33
_atom_site_aniso_U_23
_atom_site_aniso_U_13
_atom_site_aniso_U_12
Cl1A 0.0610(6) 0.0343(3) 0.0303(3) 0.0066(2) 0.0140(3) 0.0001(4)
Cl2A 0.0642(5) 0.0534(4) 0.0254(3) -0.0012(2) 0.0005(3) 0.0061(4)
N1A 0.0188(8) 0.0187(7) 0.0259(8) -0.0010(6) 0.0020(6) 0.0005(6)
N2A 0.0208(7) 0.0181(8) 0.0219(8) -0.0023(6) 0.0014(6) 0.0003(6)
P1A 0.0212(4) 0.0183(3) 0.0305(2) -0.0004(2) 0.0033(2) 0.0014(3)
P2A 0.0218(2) 0.0193(2) 0.0242(3) 0.0005(3) -0.0001(3) -0.00005(18)
C49A 0.0303(11) 0.0316(11) 0.0325(11) 0.0069(9) 0.0050(9) 0.0036(9)
Cl1B 0.0610(6) 0.0343(3) 0.0303(3) 0.0066(2) 0.0140(3) 0.0001(4)
Cl2B 0.0642(5) 0.0534(4) 0.0254(3) -0.0012(2) 0.0005(3) 0.0061(4)
N1B 0.0188(8) 0.0187(7) 0.0259(8) -0.0010(6) 0.0020(6) 0.0005(6)
N2B 0.0208(7) 0.0181(8) 0.0219(8) -0.0023(6) 0.0014(6) 0.0003(6)
P1B 0.0212(4) 0.0183(3) 0.0305(2) -0.0004(2) 0.0033(2) 0.0014(3)
P2B 0.0218(2) 0.0193(2) 0.0242(3) 0.0005(3) -0.0001(3) -0.00005(18)
C49B 0.0303(11) 0.0316(11) 0.0325(11) 0.0069(9) 0.0050(9) 0.0036(9)
C1 0.0228(9) 0.0210(9) 0.0291(9) -0.0026(7) -0.0021(7) 0.0014(7)
C2 0.0241(9) 0.0219(9) 0.0408(11) -0.0025(8) -0.0020(8) -0.0007(7)
C3 0.0208(10) 0.0287(11) 0.0794(16) -0.0011(10) -0.0020(10) 0.0019(8)
C4 0.0305(12) 0.0235(11) 0.105(2) 0.0019(12) -0.0055(12) 0.0063(9)
C5 0.0309(11) 0.0202(10) 0.0794(16) -0.0018(10) -0.0026(10) -0.0011(8)
C6 0.0253(9) 0.0203(9) 0.0415(11) -0.0030(8) -0.0022(8) -0.0006(7)
C7 0.0162(8) 0.0246(9) 0.0386(10) 0.0008(8) -0.0006(7) 0.0018(7)
C8 0.0230(9) 0.0364(11) 0.0361(10) -0.0047(8) 0.0023(8) 0.0047(8)
C9 0.0261(10) 0.0427(12) 0.0333(10) 0.0057(9) 0.0055(8) 0.0052(8)
C10 0.0192(9) 0.0315(10) 0.0429(11) 0.0088(9) 0.0030(8) 0.0014(8)
C11 0.0220(9) 0.0263(10) 0.0393(11) 0.0013(8) -0.0022(8) -0.0026(7)
C12 0.0188(8) 0.0253(9) 0.0329(10) 0.0030(7) -0.0023(7) 0.0011(7)
C13 0.0488(14) 0.0540(15) 0.0461(13) -0.0196(11) 0.0028(10) 0.0021(11)
C14 0.0347(11) 0.0414(12) 0.0551(13) 0.0151(10) 0.0062(10) -0.0053(9)
C15 0.0326(10) 0.0351(11) 0.0341(10) 0.0064(8) -0.0056(8) -0.0052(8)
C16 0.0254(9) 0.0159(8) 0.0404(11) -0.0036(7) 0.0010(8) -0.0008(7)
C17 0.0404(11) 0.0224(10) 0.0399(11) 0.0043(8) 0.0004(9) -0.0009(8)
C18 0.0434(12) 0.0312(11) 0.0497(13) 0.0091(9) 0.0131(10) -0.0026(9)
C19 0.0296(10) 0.0276(11) 0.0633(14) -0.0001(10) 0.0074(10) -0.0036(8)
C20 0.0308(10) 0.0307(11) 0.0461(12) -0.0097(9) -0.0021(9) -0.0046(8)
C21 0.0308(10) 0.0257(10) 0.0363(10) -0.0096(8) 0.0035(8) -0.0032(8)
C22 0.0631(15) 0.0424(13) 0.0462(13) 0.0138(10) -0.0087(11) -0.0028(11)
C23 0.0349(13) 0.0596(17) 0.096(2) 0.0048(15) 0.0121(13) -0.0122(12)
C24 0.0544(14) 0.0716(17) 0.0305(11) -0.0117(11) 0.0049(10) -0.0190(12)
C25 0.0285(9) 0.0205(9) 0.0209(8) 0.0014(7) 0.0032(7) 0.0049(7)
C26 0.0278(9) 0.0252(9) 0.0284(9) 0.0040(7) 0.0068(7) 0.0046(7)
C27 0.0324(11) 0.0373(12) 0.0482(12) -0.0001(10) 0.0098(9) 0.0094(9)
C28 0.0507(14) 0.0386(13) 0.0527(14) -0.0139(10) 0.0142(11) 0.0166(10)
C29 0.0539(14) 0.0297(11) 0.0420(12) -0.0134(9) 0.0025(10) 0.0064(10)
C30 0.0381(11) 0.0225(9) 0.0274(9) -0.0013(7) 0.0000(8) 0.0044(8)
C31 0.0174(8) 0.0260(9) 0.0389(10) 0.0007(8) 0.0019(7) 0.0042(7)
C32 0.0198(9) 0.0290(10) 0.0558(13) 0.0046(9) 0.0034(9) 0.0039(8)
C33 0.0221(10) 0.0310(12) 0.0864(19) -0.0011(11) -0.0019(11) -0.0020(8)
C34 0.0287(11) 0.0402(13) 0.0735(17) -0.0166(12) -0.0142(11) 0.0045(9)
C35 0.0330(11) 0.0502(14) 0.0463(13) -0.0085(10) -0.0102(9) 0.0088(10)
C36 0.0225(9) 0.0335(10) 0.0376(11) 0.0003(8) -0.0033(8) 0.0054(8)
C37 0.0393(12) 0.0463(14) 0.0666(16) 0.0170(12) 0.0167(11) -0.0027(10)
C38 0.0601(17) 0.0610(18) 0.107(2) -0.0325(16) -0.0320(16) -0.0015(14)
C39 0.0354(11) 0.0468(13) 0.0345(11) 0.0087(9) -0.0019(9) 0.0006(9)
C40 0.0403(11) 0.0188(9) 0.0311(10) -0.0071(7) -0.0065(8) -0.0001(8)
C41 0.0542(13) 0.0213(9) 0.0312(10) -0.0052(8) -0.0106(9) 0.0011(9)
C42 0.0530(13) 0.0259(10) 0.0410(12) -0.0071(9) -0.0227(10) 0.0044(9)
C43 0.0428(12) 0.0209(10) 0.0536(13) -0.0088(9) -0.0146(10) 0.0021(8)
C44 0.0412(11) 0.0212(9) 0.0441(12) -0.0029(8) -0.0054(9) -0.0025(8)
C45 0.0412(11) 0.0177(9) 0.0343(10) -0.0044(7) -0.0093(8) -0.0004(8)
C46 0.0775(17) 0.0434(13) 0.0357(12) 0.0029(10) -0.0135(11) -0.0042(12)
C47 0.0468(14) 0.0348(12) 0.0779(17) -0.0074(12) -0.0205(12) -0.0030(10)
C48 0.0458(12) 0.0309(11) 0.0404(11) 0.0058(9) -0.0133(9) -0.0037(9)

loop_
_atom_type_symbol
_atom_type_description
_atom_type_scat_dispersion_real
_atom_type_scat_dispersion_imag
_atom_type_scat_source
C C 0.0033 0.0016 'International Tables Vol C Tables 4.2.6.8 and 6.1.1.4'
H H 0.0000 0.0000 'International Tables Vol C Tables 4.2.6.8 and 6.1.1.4'
N N 0.0061 0.0033 'International Tables Vol C Tables 4.2.6.8 and 6.1.1.4'
P P 0.1023 0.0942 'International Tables Vol C Tables 4.2.6.8 and 6.1.1.4'
Cl Cl 0.1484 0.1585 'International Tables Vol C Tables 4.2.6.8 and 6.1.1.4'

loop_
_geom_angle_atom_site_label_1
_geom_angle_atom_site_label_2
_geom_angle_atom_site_label_3
_geom_angle
C1 N1A P1A 128.08(13)
C1 N1A P2A 130.35(15)
P1A N1A P2A 97.00(7)
C25 N2A P1A 123.55(12)
C25 N2A P2A 131.76(13)
P1A N2A P2A 97.66(7)
N2A P1A N1A 82.91(7)
N2A P1A Cl1A 98.70(6)
N1A P1A Cl1A 100.94(7)
N2A P1A P2A 41.76(5)
N1A P1A P2A 42.29(5)
Cl1A P1A P2A 95.50(3)
N2A P2A N1A 80.19(7)
N2A P2A C49A 98.58(8)
N1A P2A C49A 104.56(9)
N2A P2A P1A 40.58(5)
N1A P2A P1A 40.71(5)
C49A P2A P1A 112.44(7)
Cl2A C49A P2A 116.85(11)
Cl2A C49A H49A 108.1
P2A C49A H49A 108.1
Cl2A C49A H49B 108.1
P2A C49A H49B 108.1
H49A C49A H49B 107.3
C1 N1B P1B 118.2(14)
C1 N1B P2B 140(2)
P1B N1B P2B 97.1(6)
C25 N2B P1B 124.9(12)
C25 N2B P2B 126.0(18)
P1B N2B P2B 98.0(6)
N2B P1B N1B 83.2(5)
N2B P1B Cl1B 99.4(9)
N1B P1B Cl1B 100.2(9)
N2B P1B P2B 41.6(4)
N1B P1B P2B 42.3(4)
Cl1B P1B P2B 97.1(6)
N2B P2B N1B 80.3(6)
N2B P2B C49B 98.9(9)
N1B P2B C49B 102.9(9)
N2B P2B P1B 40.4(3)
N1B P2B P1B 40.6(3)
C49B P2B P1B 110.0(6)
Cl2B C49B P2B 109.4(7)
Cl2B C49B H49C 109.8
P2B C49B H49C 109.8
Cl2B C49B H49D 109.8
P2B C49B H49D 109.8
H49C C49B H49D 108.2
N1B C1 C6 124.9(11)
N1B C1 C2 115.9(11)
C6 C1 C2 118.84(15)
C6 C1 N1A 120.74(15)
C2 C1 N1A 120.41(15)
C3 C2 C1 119.74(17)
C3 C2 C7 115.57(16)
C1 C2 C7 124.64(15)
C4 C3 C2 121.58(18)
C4 C3 H3 119.2
C2 C3 H3 119.2
C5 C4 C3 118.34(18)
C5 C4 H4 120.8
C3 C4 H4 120.8
C4 C5 C6 122.76(18)
C4 C5 H5 118.6
C6 C5 H5 118.6
C5 C6 C1 118.63(16)
C5 C6 C16 114.95(16)
C1 C6 C16 126.38(15)
C12 C7 C8 120.10(16)
C12 C7 C2 120.65(17)
C8 C7 C2 118.87(17)
C9 C8 C7 118.91(17)
C9 C8 C13 120.16(18)
C7 C8 C13 120.93(18)
C10 C9 C8 121.79(18)
C10 C9 H9 119.1
C8 C9 H9 119.1
C11 C10 C9 118.18(17)
C11 C10 C14 121.51(18)
C9 C10 C14 120.31(18)
C10 C11 C12 122.30(18)
C10 C11 H11 118.9
C12 C11 H11 118.9
C11 C12 C7 118.57(17)
C11 C12 C15 119.97(16)
C7 C12 C15 121.45(16)
C8 C13 H13A 109.5
C8 C13 H13B 109.5
H13A C13 H13B 109.5
C8 C13 H13C 109.5
H13A C13 H13C 109.5
H13B C13 H13C 109.5
C10 C14 H14A 109.5
C10 C14 H14B 109.5
H14A C14 H14B 109.5
C10 C14 H14C 109.5
H14A C14 H14C 109.5
H14B C14 H14C 109.5
C12 C15 H15A 109.5
C12 C15 H15B 109.5
H15A C15 H15B 109.5
C12 C15 H15C 109.5
H15A C15 H15C 109.5
H15B C15 H15C 109.5
C17 C16 C21 118.95(17)
C17 C16 C6 120.01(16)
C21 C16 C6 120.38(17)
C18 C17 C16 119.55(18)
C18 C17 C22 118.70(19)
C16 C17 C22 121.71(18)
C17 C18 C19 122.08(19)
C17 C18 H18 119.0
C19 C18 H18 119.0
C20 C19 C18 117.60(18)
C20 C19 C23 121.2(2)
C18 C19 C23 121.2(2)
C19 C20 C21 122.63(18)
C19 C20 H20 118.7
C21 C20 H20 118.7
C20 C21 C16 119.14(18)
C20 C21 C24 119.69(18)
C16 C21 C24 121.16(17)
C17 C22 H22A 109.5
C17 C22 H22B 109.5
H22A C22 H22B 109.5
C17 C22 H22C 109.5
H22A C22 H22C 109.5
H22B C22 H22C 109.5
C19 C23 H23A 109.5
C19 C23 H23B 109.5
H23A C23 H23B 109.5
C19 C23 H23C 109.5
H23A C23 H23C 109.5
H23B C23 H23C 109.5
C21 C24 H24A 109.5
C21 C24 H24B 109.5
H24A C24 H24B 109.5
C21 C24 H24C 109.5
H24A C24 H24C 109.5
H24B C24 H24C 109.5
C26 C25 C30 119.61(16)
C26 C25 N2A 118.03(15)
C30 C25 N2A 122.36(16)
C26 C25 N2B 112.5(10)
C30 C25 N2B 127.8(10)
C27 C26 C25 119.26(17)
C27 C26 C31 118.77(16)
C25 C26 C31 121.67(15)
C28 C27 C26 120.95(19)
C28 C27 H27 119.5
C26 C27 H27 119.5
C29 C28 C27 119.33(18)
C29 C28 H28 120.3
C27 C28 H28 120.3
C28 C29 C30 121.94(19)
C28 C29 H29 119.0
C30 C29 H29 119.0
C29 C30 C25 118.57(17)
C29 C30 C40 117.65(17)
C25 C30 C40 123.64(16)
C32 C31 C36 119.99(18)
C32 C31 C26 122.37(17)
C36 C31 C26 117.62(16)
C33 C32 C31 118.5(2)
C33 C32 C37 119.17(19)
C31 C32 C37 122.32(19)
C34 C33 C32 122.6(2)
C34 C33 H33 118.7
C32 C33 H33 118.7
C33 C34 C35 118.1(2)
C33 C34 C38 121.8(2)
C35 C34 C38 120.1(2)
C36 C35 C34 121.7(2)
C36 C35 H35 119.1
C34 C35 H35 119.1
C35 C36 C31 119.01(19)
C35 C36 C39 119.70(19)
C31 C36 C39 121.28(17)
C32 C37 H37A 109.5
C32 C37 H37B 109.5
H37A C37 H37B 109.5
C32 C37 H37C 109.5
H37A C37 H37C 109.5
H37B C37 H37C 109.5
C34 C38 H38A 109.5
C34 C38 H38B 109.5
H38A C38 H38B 109.5
C34 C38 H38C 109.5
H38A C38 H38C 109.5
H38B C38 H38C 109.5
C36 C39 H39A 109.5
C36 C39 H39B 109.5
H39A C39 H39B 109.5
C36 C39 H39C 109.5
H39A C39 H39C 109.5
H39B C39 H39C 109.5
C45 C40 C41 119.40(18)
C45 C40 C30 119.45(16)
C41 C40 C30 120.98(18)
C42 C41 C40 119.10(19)
C42 C41 C46 120.44(18)
C40 C41 C46 120.46(19)
C43 C42 C41 122.44(18)
C43 C42 H42 118.8
C41 C42 H42 118.8
C42 C43 C44 117.81(19)
C42 C43 C47 120.94(19)
C44 C43 C47 121.2(2)
C45 C44 C43 121.7(2)
C45 C44 H44 119.1
C43 C44 H44 119.1
C44 C45 C40 119.37(17)
C44 C45 C48 119.44(18)
C40 C45 C48 121.10(17)
C41 C46 H46A 109.5
C41 C46 H46B 109.5
H46A C46 H46B 109.5
C41 C46 H46C 109.5
H46A C46 H46C 109.5
H46B C46 H46C 109.5
C43 C47 H47A 109.5
C43 C47 H47B 109.5
H47A C47 H47B 109.5
C43 C47 H47C 109.5
H47A C47 H47C 109.5
H47B C47 H47C 109.5
C45 C48 H48A 109.5
C45 C48 H48B 109.5
H48A C48 H48B 109.5
C45 C48 H48C 109.5
H48A C48 H48C 109.5
H48B C48 H48C 109.5

loop_
_geom_bond_atom_site_label_1
_geom_bond_atom_site_label_2
_geom_bond_distance
Cl1A P1A 2.1872(8)
Cl2A C49A 1.770(2)
N1A C1 1.426(2)
N1A P1A 1.7085(15)
N1A P2A 1.7629(16)
N2A C25 1.415(2)
N2A P1A 1.7066(15)
N2A P2A 1.7473(15)
P1A P2A 2.6001(7)
P2A C49A 1.8452(19)
C49A H49A 0.9900
C49A H49B 0.9900
Cl1B P1B 2.182(10)
Cl2B C49B 1.780(10)
N1B C1 1.31(2)
N1B P1B 1.707(9)
N1B P2B 1.767(9)
N2B C25 1.61(2)
N2B P1B 1.704(9)
N2B P2B 1.746(9)
P1B P2B 2.604(8)
P2B C49B 1.853(9)
C49B H49C 0.9900
C49B H49D 0.9900
C1 C6 1.412(2)
C1 C2 1.412(2)
C2 C3 1.390(3)
C2 C7 1.491(3)
C3 C4 1.382(3)
C3 H3 0.9500
C4 C5 1.373(3)
C4 H4 0.9500
C5 C6 1.394(3)
C5 H5 0.9500
C6 C16 1.500(2)
C7 C12 1.399(2)
C7 C8 1.407(3)
C8 C9 1.390(3)
C8 C13 1.508(3)
C9 C10 1.385(3)
C9 H9 0.9500
C10 C11 1.384(3)
C10 C14 1.509(3)
C11 C12 1.391(2)
C11 H11 0.9500
C12 C15 1.509(3)
C13 H13A 0.9800
C13 H13B 0.9800
C13 H13C 0.9800
C14 H14A 0.9800
C14 H14B 0.9800
C14 H14C 0.9800
C15 H15A 0.9800
C15 H15B 0.9800
C15 H15C 0.9800
C16 C17 1.408(3)
C16 C21 1.409(3)
C17 C18 1.382(3)
C17 C22 1.509(3)
C18 C19 1.392(3)
C18 H18 0.9500
C19 C20 1.380(3)
C19 C23 1.509(3)
C20 C21 1.385(3)
C20 H20 0.9500
C21 C24 1.502(3)
C22 H22A 0.9800
C22 H22B 0.9800
C22 H22C 0.9800
C23 H23A 0.9800
C23 H23B 0.9800
C23 H23C 0.9800
C24 H24A 0.9800
C24 H24B 0.9800
C24 H24C 0.9800
C25 C26 1.406(2)
C25 C30 1.410(2)
C26 C27 1.393(3)
C26 C31 1.498(3)
C27 C28 1.385(3)
C27 H27 0.9500
C28 C29 1.370(3)
C28 H28 0.9500
C29 C30 1.393(3)
C29 H29 0.9500
C30 C40 1.495(3)
C31 C32 1.398(3)
C31 C36 1.406(3)
C32 C33 1.396(3)
C32 C37 1.504(3)
C33 C34 1.373(3)
C33 H33 0.9500
C34 C35 1.389(3)
C34 C38 1.512(3)
C35 C36 1.389(3)
C35 H35 0.9500
C36 C39 1.507(3)
C37 H37A 0.9800
C37 H37B 0.9800
C37 H37C 0.9800
C38 H38A 0.9800
C38 H38B 0.9800
C38 H38C 0.9800
C39 H39A 0.9800
C39 H39B 0.9800
C39 H39C 0.9800
C40 C45 1.399(3)
C40 C41 1.407(3)
C41 C42 1.384(3)
C41 C46 1.502(3)
C42 C43 1.381(3)
C42 H42 0.9500
C43 C44 1.392(3)
C43 C47 1.510(3)
C44 C45 1.390(3)
C44 H44 0.9500
C45 C48 1.517(2)
C46 H46A 0.9800
C46 H46B 0.9800
C46 H46C 0.9800
C47 H47A 0.9800
C47 H47B 0.9800
C47 H47C 0.9800
C48 H48A 0.9800
C48 H48B 0.9800
C48 H48C 0.9800

loop_
_geom_torsion_atom_site_label_1
_geom_torsion_atom_site_label_2
_geom_torsion_atom_site_label_3
_geom_torsion_atom_site_label_4
_geom_torsion
C25 N2A P1A N1A -165.12(16)
P2A N2A P1A N1A -11.53(8)
C25 N2A P1A Cl1A -65.08(15)
P2A N2A P1A Cl1A 88.51(6)
C25 N2A P1A P2A -153.59(19)
C1 N1A P1A N2A 169.06(19)
P2A N1A P1A N2A 11.41(8)
C1 N1A P1A Cl1A 71.52(19)
P2A N1A P1A Cl1A -86.13(7)
C1 N1A P1A P2A 157.7(2)
C25 N2A P2A N1A 161.45(17)
P1A N2A P2A N1A 11.25(8)
C25 N2A P2A C49A -95.14(17)
P1A N2A P2A C49A 114.65(9)
C25 N2A P2A P1A 150.2(2)
C1 N1A P2A N2A -168.09(18)
P1A N1A P2A N2A -11.22(8)
C1 N1A P2A C49A 95.50(19)
P1A N1A P2A C49A -107.62(9)
C1 N1A P2A P1A -156.9(2)
N2A P2A C49A Cl2A -59.01(13)
N1A P2A C49A Cl2A 23.02(14)
P1A P2A C49A Cl2A -19.24(14)
C25 N2B P1B N1B -154(3)
P2B N2B P1B N1B -9.1(12)
C25 N2B P1B Cl1B -55(2)
P2B N2B P1B Cl1B 90.2(11)
C25 N2B P1B P2B -145(3)
C1 N1B P1B N2B 170(3)
P2B N1B P1B N2B 8.9(12)
C1 N1B P1B Cl1B 72(3)
P2B N1B P1B Cl1B -89.4(11)
C1 N1B P1B P2B 161(3)
C25 N2B P2B N1B 154(2)
P1B N2B P2B N1B 8.8(12)
C25 N2B P2B C49B -105(2)
P1B N2B P2B C49B 110.6(11)
C25 N2B P2B P1B 145(3)
C1 N1B P2B N2B -163(3)
P1B N1B P2B N2B -8.8(12)
C1 N1B P2B C49B 100(3)
P1B N1B P2B C49B -105.7(12)
C1 N1B P2B P1B -154(4)
N2B P2B C49B Cl2B -49(2)
N1B P2B C49B Cl2B 33(2)
P1B P2B C49B Cl2B -8(2)
P1B N1B C1 C6 23(3)
P2B N1B C1 C6 172.8(18)
P1B N1B C1 C2 -164.4(14)
P2B N1B C1 C2 -14(3)
P1B N1B C1 N1A -31(11)
P2B N1B C1 N1A 120(15)
P1A N1A C1 N1B 142(13)
P2A N1A C1 N1B -67(13)
P1A N1A C1 C6 12.0(3)
P2A N1A C1 C6 162.33(15)
P1A N1A C1 C2 -168.89(15)
P2A N1A C1 C2 -18.6(3)
N1B C1 C2 C3 -177.0(14)
C6 C1 C2 C3 -3.5(3)
N1A C1 C2 C3 177.36(19)
N1B C1 C2 C7 0.5(15)
C6 C1 C2 C7 174.05(17)
N1A C1 C2 C7 -5.1(3)
C1 C2 C3 C4 1.2(3)
C7 C2 C3 C4 -176.6(2)
C2 C3 C4 C5 1.3(4)
C3 C4 C5 C6 -1.4(4)
C4 C5 C6 C1 -1.0(3)
C4 C5 C6 C16 176.8(2)
N1B C1 C6 C5 176.3(15)
C2 C1 C6 C5 3.4(3)
N1A C1 C6 C5 -177.47(18)
N1B C1 C6 C16 -1.2(15)
C2 C1 C6 C16 -174.06(17)
N1A C1 C6 C16 5.1(3)
C3 C2 C7 C12 -93.6(2)
C1 C2 C7 C12 88.7(2)
C3 C2 C7 C8 79.3(2)
C1 C2 C7 C8 -98.4(2)
C12 C7 C8 C9 -3.0(3)
C2 C7 C8 C9 -175.94(16)
C12 C7 C8 C13 177.23(17)
C2 C7 C8 C13 4.3(3)
C7 C8 C9 C10 -0.5(3)
C13 C8 C9 C10 179.31(18)
C8 C9 C10 C11 2.6(3)
C8 C9 C10 C14 -177.84(17)
C9 C10 C11 C12 -1.3(3)
C14 C10 C11 C12 179.17(17)
C10 C11 C12 C7 -2.1(3)
C10 C11 C12 C15 176.79(16)
C8 C7 C12 C11 4.2(2)
C2 C7 C12 C11 177.06(16)
C8 C7 C12 C15 -174.67(16)
C2 C7 C12 C15 -1.8(3)
C5 C6 C16 C17 66.7(2)
C1 C6 C16 C17 -115.7(2)
C5 C6 C16 C21 -103.9(2)
C1 C6 C16 C21 73.7(2)
C21 C16 C17 C18 -2.3(3)
C6 C16 C17 C18 -173.09(17)
C21 C16 C17 C22 175.57(18)
C6 C16 C17 C22 4.8(3)
C16 C17 C18 C19 2.2(3)
C22 C17 C18 C19 -175.77(19)
C17 C18 C19 C20 -0.6(3)
C17 C18 C19 C23 178.1(2)
C18 C19 C20 C21 -0.8(3)
C23 C19 C20 C21 -179.6(2)
C19 C20 C21 C16 0.6(3)
C19 C20 C21 C24 -180.0(2)
C17 C16 C21 C20 1.0(3)
C6 C16 C21 C20 171.68(16)
C17 C16 C21 C24 -178.42(18)
C6 C16 C21 C24 -7.7(3)
P1A N2A C25 C26 -43.5(2)
P2A N2A C25 C26 172.74(13)
P1A N2A C25 C30 136.56(16)
P2A N2A C25 C30 -7.2(3)
P1A N2A C25 N2B -75(6)
P2A N2A C25 N2B 141(6)
P1B N2B C25 C26 -61(2)
P2B N2B C25 C26 163.1(12)
P1B N2B C25 C30 122.9(17)
P2B N2B C25 C30 -13(2)
P1B N2B C25 N2A 89(6)
P2B N2B C25 N2A -47(6)
C30 C25 C26 C27 -6.4(3)
N2A C25 C26 C27 173.63(16)
N2B C25 C26 C27 177.3(8)
C30 C25 C26 C31 167.18(16)
N2A C25 C26 C31 -12.8(2)
N2B C25 C26 C31 -9.1(8)
C25 C26 C27 C28 2.8(3)
C31 C26 C27 C28 -170.95(19)
C26 C27 C28 C29 2.3(3)
C27 C28 C29 C30 -3.9(3)
C28 C29 C30 C25 0.3(3)
C28 C29 C30 C40 176.19(19)
C26 C25 C30 C29 4.9(3)
N2A C25 C30 C29 -175.16(17)
N2B C25 C30 C29 -179.4(10)
C26 C25 C30 C40 -170.76(16)
N2A C25 C30 C40 9.2(3)
N2B C25 C30 C40 4.9(10)
C27 C26 C31 C32 -74.3(2)
C25 C26 C31 C32 112.1(2)
C27 C26 C31 C36 103.7(2)
C25 C26 C31 C36 -70.0(2)
C36 C31 C32 C33 2.0(3)
C26 C31 C32 C33 179.89(16)
C36 C31 C32 C37 -178.95(17)
C26 C31 C32 C37 -1.1(3)
C31 C32 C33 C34 0.7(3)
C37 C32 C33 C34 -178.34(19)
C32 C33 C34 C35 -1.9(3)
C32 C33 C34 C38 179.0(2)
C33 C34 C35 C36 0.3(3)
C38 C34 C35 C36 179.4(2)
C34 C35 C36 C31 2.4(3)
C34 C35 C36 C39 -176.37(18)
C32 C31 C36 C35 -3.5(3)
C26 C31 C36 C35 178.49(16)
C32 C31 C36 C39 175.21(16)
C26 C31 C36 C39 -2.8(2)
C29 C30 C40 C45 -88.3(2)
C25 C30 C40 C45 87.4(2)
C29 C30 C40 C41 87.0(2)
C25 C30 C40 C41 -97.3(2)
C45 C40 C41 C42 -2.1(3)
C30 C40 C41 C42 -177.39(17)
C45 C40 C41 C46 177.50(18)
C30 C40 C41 C46 2.2(3)
C40 C41 C42 C43 -0.5(3)
C46 C41 C42 C43 179.84(19)
C41 C42 C43 C44 0.6(3)
C41 C42 C43 C47 177.60(19)
C42 C43 C44 C45 2.0(3)
C47 C43 C44 C45 -174.94(18)
C43 C44 C45 C40 -4.7(3)
C43 C44 C45 C48 171.78(18)
C41 C40 C45 C44 4.6(3)
C30 C40 C45 C44 180.00(16)
C41 C40 C45 C48 -171.76(17)
C30 C40 C45 C48 3.6(3)
